data_4079629
loop_
_publ_author_name
'Hill, Anthony F.'
'McQueen, Caitlin M. A.'

_publ_section_title
;
 Dihydroperimidine-Derived N-Heterocyclic Pincer Carbene Complexes via
 Double C--H Activation
;
_journal_issue 23
_journal_name_full Organometallics
_journal_page_first 8051
_journal_paper_doi 10.1021/om300897w
_journal_volume 31
_journal_year 2012
_chemical_compound_source 'Research Shool of Chemistry'
_chemical_formula_moiety 'C37 H32 N2 P2'
_chemical_formula_sum 'C37 H32 N2 P2'
_chemical_formula_weight 566.62
_space_group_IT_number 14
_symmetry_cell_setting monoclinic
_symmetry_space_group_name_Hall '-P 2yn'
_symmetry_space_group_name_H-M 'P 1 21/n 1'
_atom_sites_solution_hydrogens difmap
_atom_sites_solution_primary direct
_cell_angle_alpha 90
_cell_angle_beta 90.3761(19)
_cell_angle_gamma 90
_cell_formula_units_Z 4
_cell_length_a 10.2295(3)
_cell_length_b 17.7567(6)
_cell_length_c 16.1458(4)
_cell_measurement_reflns_used 170085
_cell_measurement_temperature 200
_cell_measurement_theta_max 28
_cell_measurement_theta_min 2.55
_cell_volume 2932.69(15)
_computing_cell_refinement 'DENZO/SCALEPACK (Otwinowski & Minor, 1997)'
_computing_data_collection 'COLLECT (Nonius, 2001).'
_computing_data_reduction 'DENZO/SCALEPACK (Otwinowski & Minor, 1997)'
_computing_molecular_graphics 'ORTEP-3 for Windows v. 2.01'
_computing_publication_material 'CRYSTALS (Betteridge et al., 2003)'
_computing_structure_refinement 'CRYSTALS (Betteridge et al., 2003)'
_computing_structure_solution 'SIR92 (Altomare et al., 1994)'
_diffrn_ambient_temperature 200
_diffrn_measured_fraction_theta_full 0.997
_diffrn_measured_fraction_theta_max 0.997
_diffrn_measurement_device Area
_diffrn_measurement_device_type 'Nonius KappaCCD'
_diffrn_measurement_method \w
_diffrn_radiation_monochromator graphite
_diffrn_radiation_type 'Mo K\a'
_diffrn_radiation_wavelength 0.71073
_diffrn_reflns_av_R_equivalents 0.072
_diffrn_reflns_limit_h_max 12
_diffrn_reflns_limit_h_min -12
_diffrn_reflns_limit_k_max 21
_diffrn_reflns_limit_k_min -21
_diffrn_reflns_limit_l_max 19
_diffrn_reflns_limit_l_min -19
_diffrn_reflns_number 50218
_diffrn_reflns_theta_full 25.025
_diffrn_reflns_theta_max 25.025
_diffrn_reflns_theta_min 2.615
_diffrn_standards_number 0
_exptl_absorpt_coefficient_mu 0.178
_exptl_absorpt_correction_T_max 0.988
_exptl_absorpt_correction_T_min 0.966
_exptl_absorpt_correction_type integration
_exptl_absorpt_process_details
;
Gaussian integration (Coppens, 1970)
;
_exptl_crystal_colour colourless
_exptl_crystal_density_diffrn 1.283
_exptl_crystal_density_method 'not measured'
_exptl_crystal_description plate
_exptl_crystal_F_000 1192
_exptl_crystal_size_max 0.370
_exptl_crystal_size_mid 0.220
_exptl_crystal_size_min 0.070
_refine_diff_density_max 0.31
_refine_diff_density_min -0.35
_refine_ls_extinction_coef 150(20)
_refine_ls_extinction_method 'Larson (1970), Equation 22'
_refine_ls_goodness_of_fit_ref 1.0794
_refine_ls_hydrogen_treatment constr
_refine_ls_matrix_type full
_refine_ls_number_parameters 371
_refine_ls_number_reflns 5152
_refine_ls_number_restraints 0
_refine_ls_R_factor_all 0.0633
_refine_ls_R_factor_gt 0.0500
_refine_ls_shift/su_max 0.0007506
_refine_ls_shift/su_mean 0.0000818
_refine_ls_structure_factor_coef Fsqd
_refine_ls_weighting_details
;
 Method= Modified Sheldrick 
 w=1/[\s^2^(F^2^) + ( 0.03P)^2^ + 2.76P] 
 ,where P=(max(Fo^2^,0) + 2Fc^2^)/3 
;
_refine_ls_weighting_scheme calc
_refine_ls_wR_factor_all 0.1081
_refine_ls_wR_factor_gt 0.1033
_refine_ls_wR_factor_ref 0.1081
_reflns_limit_h_max 12
_reflns_limit_h_min -12
_reflns_limit_k_max 21
_reflns_limit_k_min 0
_reflns_limit_l_max 19
_reflns_limit_l_min 0
_reflns_number_gt 4336
_reflns_number_total 5168
_reflns_threshold_expression I>2.0\s(I)
_oxford_diffrn_Wilson_B_factor 2.74
_oxford_diffrn_Wilson_scale 8.34
_oxford_refine_ls_r_factor_ref 0.0633
_oxford_refine_ls_scale 0.3694(5)
_oxford_reflns_number_all 5152
_oxford_reflns_threshold_expression_ref I>-10.0\s(I)
_cod_data_source_file om300897w_si_002.cif
_cod_data_source_block 1
_cod_depositor_comments
;
The following automatic conversions were performed:

'_symmetry_cell_setting' value 'Monoclinic' changed to 'monoclinic'
according to /home/saulius/struct/CIF-dictionaries/cif_core.dic
dictionary named 'cif_core.dic' version 2.4.2 from
2011-04-26.

'_atom_sites_solution_primary' value 'Direct' changed to
'direct' according to
/home/saulius/struct/CIF-dictionaries/cif_core.dic dictionary named
'cif_core.dic' version 2.4.2 from 2011-04-26.

Automatic conversion script
Id: cif_fix_values 1891 2012-01-12 08:04:46Z andrius 
;
_cod_original_sg_symbol_H-M 'P 1 21/n 1 '
_cod_database_code 4079629

loop_
_symmetry_equiv_pos_as_xyz
x,y,z
-x,-y,-z
-x+1/2,y+1/2,-z+1/2
x+1/2,-y+1/2,z+1/2

loop_
_atom_site_label
_atom_site_type_symbol
_atom_site_fract_x
_atom_site_fract_y
_atom_site_fract_z
_atom_site_U_iso_or_equiv
_atom_site_occupancy
_atom_site_adp_type
_atom_site_refinement_flags_posn
C1 C 0.1053(2) 0.07094(13) 0.54574(13) 0.0315 1.0000 Uani .
C2 C 0.3041(2) 0.10171(13) 0.47619(14) 0.0313 1.0000 Uani .
C3 C 0.3817(2) 0.10013(14) 0.40655(15) 0.0385 1.0000 Uani .
C4 C 0.5190(2) 0.09746(15) 0.41508(18) 0.0464 1.0000 Uani .
C5 C 0.5786(2) 0.09598(15) 0.49019(17) 0.0444 1.0000 Uani .
C6 C 0.5031(2) 0.09614(13) 0.56348(16) 0.0376 1.0000 Uani .
C7 C 0.5605(2) 0.09544(14) 0.64317(17) 0.0442 1.0000 Uani .
C8 C 0.4852(3) 0.09740(15) 0.71265(17) 0.0457 1.0000 Uani .
C9 C 0.3482(3) 0.09963(14) 0.70659(15) 0.0410 1.0000 Uani .
C10 C 0.2887(2) 0.10008(13) 0.63015(14) 0.0319 1.0000 Uani .
C11 C 0.3641(2) 0.09843(12) 0.55660(14) 0.0311 1.0000 Uani .
C21 C 0.0968(2) 0.10535(14) 0.39622(14) 0.0340 1.0000 Uani .
C22 C 0.0967(2) 0.17952(13) 0.63795(14) 0.0342 1.0000 Uani .
N1 N 0.16739(17) 0.10762(11) 0.47458(11) 0.0311 1.0000 Uani .
N2 N 0.14903(18) 0.10318(11) 0.62370(11) 0.0314 1.0000 Uani .
P1 P -0.06464(6) 0.15340(4) 0.40501(4) 0.0353 1.0000 Uani .
P2 P -0.07521(6) 0.17433(4) 0.67515(4) 0.0368 1.0000 Uani .
C31 C -0.1117(2) 0.14839(14) 0.29552(14) 0.0339 1.0000 Uani .
C32 C -0.1710(2) 0.08208(15) 0.26753(16) 0.0412 1.0000 Uani .
C33 C -0.2075(3) 0.07423(17) 0.18540(17) 0.0481 1.0000 Uani .
C34 C -0.1862(3) 0.13223(17) 0.12998(17) 0.0483 1.0000 Uani .
C35 C -0.1293(3) 0.19793(16) 0.15634(16) 0.0459 1.0000 Uani .
C36 C -0.0915(2) 0.20613(15) 0.23872(15) 0.0399 1.0000 Uani .
C41 C -0.0161(2) 0.25178(14) 0.41756(14) 0.0366 1.0000 Uani .
C42 C 0.1098(3) 0.27989(15) 0.40819(16) 0.0419 1.0000 Uani .
C43 C 0.1373(3) 0.35561(16) 0.42082(16) 0.0477 1.0000 Uani .
C44 C 0.0393(3) 0.40431(16) 0.44298(17) 0.0536 1.0000 Uani .
C45 C -0.0861(3) 0.37799(17) 0.45219(18) 0.0587 1.0000 Uani .
C46 C -0.1141(3) 0.30232(16) 0.44061(17) 0.0492 1.0000 Uani .
C51 C -0.0412(2) 0.15623(14) 0.78545(15) 0.0368 1.0000 Uani .
C52 C -0.0287(3) 0.08158(16) 0.81020(18) 0.0506 1.0000 Uani .
C53 C 0.0026(3) 0.06392(18) 0.89182(19) 0.0609 1.0000 Uani .
C54 C 0.0204(3) 0.11992(19) 0.94943(18) 0.0571 1.0000 Uani .
C55 C 0.0053(3) 0.19399(18) 0.92652(17) 0.0550 1.0000 Uani .
C56 C -0.0250(3) 0.21211(16) 0.84489(16) 0.0466 1.0000 Uani .
C61 C -0.1180(2) 0.27483(14) 0.67505(14) 0.0364 1.0000 Uani .
C62 C -0.0269(2) 0.33317(15) 0.68008(16) 0.0420 1.0000 Uani .
C63 C -0.0662(3) 0.40783(15) 0.67968(17) 0.0475 1.0000 Uani .
C64 C -0.1972(3) 0.42573(16) 0.67420(16) 0.0472 1.0000 Uani .
C65 C -0.2895(3) 0.36889(16) 0.66929(17) 0.0478 1.0000 Uani .
C66 C -0.2500(2) 0.29424(16) 0.66925(16) 0.0434 1.0000 Uani .
H12 H 0.1270 0.0168 0.5461 0.0367 1.0000 Uiso R
H11 H 0.0109 0.0772 0.5398 0.0364 1.0000 Uiso R
H31 H 0.3434 0.1009 0.3540 0.0449 1.0000 Uiso R
H41 H 0.5683 0.0972 0.3667 0.0558 1.0000 Uiso R
H51 H 0.6697 0.0950 0.4953 0.0523 1.0000 Uiso R
H71 H 0.6520 0.0946 0.6474 0.0527 1.0000 Uiso R
H81 H 0.5244 0.0972 0.7653 0.0548 1.0000 Uiso R
H91 H 0.2953 0.1007 0.7552 0.0487 1.0000 Uiso R
H212 H 0.1487 0.1318 0.3542 0.0410 1.0000 Uiso R
H211 H 0.0815 0.0533 0.3786 0.0410 1.0000 Uiso R
H222 H 0.1505 0.2052 0.6798 0.0408 1.0000 Uiso R
H221 H 0.0969 0.2088 0.5856 0.0414 1.0000 Uiso R
H321 H -0.1851 0.0419 0.3050 0.0490 1.0000 Uiso R
H331 H -0.2470 0.0297 0.1672 0.0580 1.0000 Uiso R
H341 H -0.2128 0.1269 0.0752 0.0580 1.0000 Uiso R
H351 H -0.1150 0.2372 0.1203 0.0552 1.0000 Uiso R
H361 H -0.0529 0.2510 0.2568 0.0481 1.0000 Uiso R
H421 H 0.1793 0.2461 0.3940 0.0504 1.0000 Uiso R
H431 H 0.2239 0.3734 0.4135 0.0575 1.0000 Uiso R
H441 H 0.0575 0.4558 0.4520 0.0637 1.0000 Uiso R
H451 H -0.1524 0.4108 0.4652 0.0702 1.0000 Uiso R
H461 H -0.1977 0.2844 0.4479 0.0590 1.0000 Uiso R
H521 H -0.0449 0.0429 0.7723 0.0612 1.0000 Uiso R
H531 H 0.0114 0.0138 0.9074 0.0729 1.0000 Uiso R
H541 H 0.0429 0.1079 1.0048 0.0686 1.0000 Uiso R
H551 H 0.0157 0.2324 0.9662 0.0662 1.0000 Uiso R
H561 H -0.0351 0.2635 0.8305 0.0555 1.0000 Uiso R
H621 H 0.0655 0.3216 0.6831 0.0500 1.0000 Uiso R
H631 H -0.0018 0.4468 0.6829 0.0570 1.0000 Uiso R
H641 H -0.2257 0.4763 0.6741 0.0562 1.0000 Uiso R
H651 H -0.3784 0.3807 0.6656 0.0567 1.0000 Uiso R
H661 H -0.3126 0.2561 0.6647 0.0512 1.0000 Uiso R

loop_
_atom_site_aniso_label
_atom_site_aniso_U_11
_atom_site_aniso_U_22
_atom_site_aniso_U_33
_atom_site_aniso_U_23
_atom_site_aniso_U_13
_atom_site_aniso_U_12
C1 0.0301(12) 0.0357(13) 0.0287(12) 0.0000(10) 0.0017(9) -0.0032(10)
C2 0.0285(12) 0.0273(12) 0.0380(13) 0.0020(10) 0.0025(10) 0.0022(9)
C3 0.0379(13) 0.0406(14) 0.0370(13) 0.0043(11) 0.0064(11) 0.0039(11)
C4 0.0365(14) 0.0456(16) 0.0572(17) 0.0062(13) 0.0153(12) 0.0061(12)
C5 0.0281(13) 0.0407(15) 0.0644(18) 0.0033(13) 0.0074(12) 0.0034(11)
C6 0.0304(13) 0.0284(13) 0.0539(15) 0.0004(11) -0.0005(11) 0.0004(10)
C7 0.0338(13) 0.0370(15) 0.0616(17) -0.0018(13) -0.0118(12) -0.0005(11)
C8 0.0483(16) 0.0406(15) 0.0479(16) -0.0022(12) -0.0204(13) -0.0017(12)
C9 0.0463(15) 0.0394(15) 0.0371(14) -0.0013(11) -0.0065(11) -0.0029(12)
C10 0.0310(12) 0.0289(12) 0.0359(13) -0.0007(10) -0.0019(10) -0.0010(10)
C11 0.0292(12) 0.0258(12) 0.0384(13) 0.0015(10) -0.0001(10) -0.0002(9)
C21 0.0352(13) 0.0370(13) 0.0298(12) -0.0004(10) -0.0009(10) 0.0003(10)
C22 0.0311(12) 0.0363(13) 0.0351(13) -0.0037(10) 0.0036(10) -0.0035(10)
N1 0.0271(10) 0.0384(11) 0.0277(10) 0.0023(8) 0.0013(8) -0.0008(8)
N2 0.0299(10) 0.0343(11) 0.0301(10) -0.0026(8) 0.0000(8) -0.0017(8)
P1 0.0307(3) 0.0408(4) 0.0345(3) 0.0032(3) 0.0003(3) 0.0002(3)
P2 0.0303(3) 0.0392(4) 0.0409(4) -0.0039(3) 0.0032(3) -0.0031(3)
C31 0.0265(11) 0.0396(14) 0.0355(13) 0.0023(11) -0.0023(10) 0.0036(10)
C32 0.0366(13) 0.0418(15) 0.0453(15) 0.0027(12) -0.0041(11) -0.0004(11)
C33 0.0401(15) 0.0518(17) 0.0522(16) -0.0091(13) -0.0088(12) 0.0003(12)
C34 0.0404(15) 0.067(2) 0.0378(14) -0.0069(14) -0.0067(12) 0.0151(14)
C35 0.0432(15) 0.0551(17) 0.0394(14) 0.0096(13) 0.0017(12) 0.0133(13)
C36 0.0394(14) 0.0393(14) 0.0411(14) 0.0028(11) -0.0004(11) 0.0043(11)
C41 0.0376(13) 0.0426(14) 0.0294(12) 0.0004(11) -0.0011(10) 0.0033(11)
C42 0.0404(14) 0.0422(15) 0.0431(14) 0.0008(12) -0.0028(11) 0.0008(12)
C43 0.0540(17) 0.0471(16) 0.0418(15) 0.0024(12) -0.0074(13) -0.0086(13)
C44 0.077(2) 0.0404(16) 0.0429(16) -0.0055(12) -0.0041(14) -0.0040(15)
C45 0.073(2) 0.0484(18) 0.0545(18) -0.0095(14) 0.0112(16) 0.0151(16)
C46 0.0436(15) 0.0551(18) 0.0491(16) -0.0036(13) 0.0071(12) 0.0054(13)
C51 0.0304(12) 0.0384(14) 0.0417(14) 0.0009(11) 0.0098(10) -0.0004(10)
C52 0.0602(18) 0.0399(15) 0.0518(16) 0.0002(13) 0.0165(14) 0.0035(13)
C53 0.074(2) 0.0487(18) 0.0606(19) 0.0153(15) 0.0198(16) 0.0153(15)
C54 0.0560(18) 0.071(2) 0.0443(16) 0.0129(15) 0.0080(13) 0.0082(16)
C55 0.0628(19) 0.0587(19) 0.0434(16) -0.0005(14) 0.0039(14) -0.0047(15)
C56 0.0557(17) 0.0408(15) 0.0433(15) 0.0001(12) 0.0031(12) -0.0020(13)
C61 0.0340(13) 0.0426(14) 0.0326(13) 0.0003(10) 0.0018(10) 0.0005(11)
C62 0.0323(13) 0.0446(16) 0.0492(15) 0.0014(12) 0.0041(11) 0.0001(11)
C63 0.0460(16) 0.0424(16) 0.0544(16) 0.0056(13) 0.0076(13) -0.0019(12)
C64 0.0488(16) 0.0439(16) 0.0490(16) 0.0071(12) 0.0085(12) 0.0092(13)
C65 0.0375(14) 0.0556(18) 0.0504(16) 0.0062(13) 0.0014(12) 0.0073(13)
C66 0.0346(14) 0.0493(16) 0.0462(15) 0.0015(12) 0.0011(11) -0.0018(12)

loop_
_atom_type_symbol
_atom_type_scat_dispersion_real
_atom_type_scat_dispersion_imag
_atom_type_scat_Cromer_Mann_a1
_atom_type_scat_Cromer_Mann_b1
_atom_type_scat_Cromer_Mann_a2
_atom_type_scat_Cromer_Mann_b2
_atom_type_scat_Cromer_Mann_a3
_atom_type_scat_Cromer_Mann_b3
_atom_type_scat_Cromer_Mann_a4
_atom_type_scat_Cromer_Mann_b4
_atom_type_scat_Cromer_Mann_c
_atom_type_scat_source
C 0.0033 0.0016 2.3100 20.8439 1.0200 10.2075 1.5886 0.5687 0.8650 51.6512 0.2156 'International Tables Vol C 4.2.6.8 and 6.1.1.4'
H 0.0000 0.0000 0.4930 10.5109 0.3229 26.1257 0.1402 3.1424 0.0408 57.7998 0.0030 'International Tables Vol C 4.2.6.8 and 6.1.1.4'
B 0.0013 0.0007 2.0545 23.2185 1.3326 1.0210 1.0979 60.3498 0.7068 0.1403 -0.1932 'International Tables Vol C 4.2.6.8 and 6.1.1.4'
N 0.0061 0.0033 12.2126 0.0057 3.1322 9.8933 2.0125 28.9975 1.1663 0.5826 -11.5290 'International Tables Vol C 4.2.6.8 and 6.1.1.4'
P 0.1023 0.0942 6.4345 1.9067 4.1791 27.1570 1.7800 0.5260 1.4908 68.1645 1.1149 'International Tables Vol C 4.2.6.8 and 6.1.1.4'

loop_
_exptl_crystal_face_index_h
_exptl_crystal_face_index_k
_exptl_crystal_face_index_l
_exptl_crystal_face_perp_dist
0 -1 0 0.035
0 0 1 0.100
0 0 -1 0.090
6 0 5 0.099
-6 0 -5 0.087
0 1 0 0.035

loop_
_geom_angle_atom_site_label_1
_geom_angle_atom_site_label_2
_geom_angle_atom_site_label_3
_geom_angle
_geom_angle_publ_flag
N1 C1 N2 111.77(18) yes
N1 C1 H12 109.7 no
N2 C1 H12 108.1 no
N1 C1 H11 107.8 no
N2 C1 H11 109.9 no
H12 C1 H11 109.5 no
C3 C2 C11 119.4(2) yes
C3 C2 N1 124.4(2) yes
C11 C2 N1 116.16(19) yes
C2 C3 C4 119.9(2) yes
C2 C3 H31 120.0 no
C4 C3 H31 120.1 no
C3 C4 C5 122.0(2) yes
C3 C4 H41 117.5 no
C5 C4 H41 120.4 no
C4 C5 C6 120.2(2) yes
C4 C5 H51 121.5 no
C6 C5 H51 118.3 no
C5 C6 C7 122.4(2) yes
C5 C6 C11 118.9(2) yes
C7 C6 C11 118.7(2) yes
C6 C7 C8 121.0(2) yes
C6 C7 H71 118.4 no
C8 C7 H71 120.5 no
C7 C8 C9 120.7(2) yes
C7 C8 H81 120.3 no
C9 C8 H81 118.9 no
C8 C9 C10 119.9(2) yes
C8 C9 H91 120.9 no
C10 C9 H91 119.2 no
C9 C10 C11 120.8(2) yes
C9 C10 N2 120.1(2) yes
C11 C10 N2 119.1(2) yes
C2 C11 C6 119.5(2) yes
C2 C11 C10 121.6(2) yes
C6 C11 C10 118.8(2) yes
N1 C21 P1 110.87(15) yes
N1 C21 H212 108.7 no
P1 C21 H212 108.4 no
N1 C21 H211 110.9 no
P1 C21 H211 108.3 no
H212 C21 H211 109.6 no
N2 C22 P2 110.40(15) yes
N2 C22 H222 109.4 no
P2 C22 H222 109.1 no
N2 C22 H221 110.2 no
P2 C22 H221 107.9 no
H222 C22 H221 109.7 no
C1 N1 C21 116.97(17) yes
C1 N1 C2 112.88(18) yes
C21 N1 C2 120.25(18) yes
C22 N2 C1 112.79(18) yes
C22 N2 C10 112.72(18) yes
C1 N2 C10 110.47(17) yes
C21 P1 C31 97.56(10) yes
C21 P1 C41 101.88(11) yes
C31 P1 C41 102.88(11) yes
C22 P2 C51 98.49(11) yes
C22 P2 C61 100.17(11) yes
C51 P2 C61 102.36(11) yes
P1 C31 C32 117.63(18) yes
P1 C31 C36 124.11(19) yes
C32 C31 C36 118.3(2) yes
C31 C32 C33 120.6(2) yes
C31 C32 H321 119.7 no
C33 C32 H321 119.7 no
C32 C33 C34 120.2(3) yes
C32 C33 H331 120.0 no
C34 C33 H331 119.8 no
C33 C34 C35 120.1(2) yes
C33 C34 H341 119.6 no
C35 C34 H341 120.2 no
C34 C35 C36 120.1(3) yes
C34 C35 H351 121.1 no
C36 C35 H351 118.8 no
C31 C36 C35 120.8(2) yes
C31 C36 H361 119.1 no
C35 C36 H361 120.1 no
P1 C41 C42 125.61(19) yes
P1 C41 C46 116.7(2) yes
C42 C41 C46 117.7(2) yes
C41 C42 C43 121.2(3) yes
C41 C42 H421 119.3 no
C43 C42 H421 119.5 no
C42 C43 C44 120.0(3) yes
C42 C43 H431 119.5 no
C44 C43 H431 120.5 no
C43 C44 C45 119.8(3) yes
C43 C44 H441 120.4 no
C45 C44 H441 119.8 no
C44 C45 C46 120.5(3) yes
C44 C45 H451 120.0 no
C46 C45 H451 119.5 no
C41 C46 C45 120.7(3) yes
C41 C46 H461 118.7 no
C45 C46 H461 120.6 no
P2 C51 C52 117.5(2) yes
P2 C51 C56 124.4(2) yes
C52 C51 C56 118.2(2) yes
C51 C52 C53 120.5(3) yes
C51 C52 H521 119.8 no
C53 C52 H521 119.7 no
C52 C53 C54 120.5(3) yes
C52 C53 H531 119.6 no
C54 C53 H531 119.9 no
C53 C54 C55 119.8(3) yes
C53 C54 H541 120.4 no
C55 C54 H541 119.8 no
C54 C55 C56 120.0(3) yes
C54 C55 H551 119.9 no
C56 C55 H551 120.1 no
C55 C56 C51 121.0(3) yes
C55 C56 H561 118.6 no
C51 C56 H561 120.4 no
P2 C61 C62 124.22(19) yes
P2 C61 C66 118.02(19) yes
C62 C61 C66 117.8(2) yes
C61 C62 C63 121.1(2) yes
C61 C62 H621 119.8 no
C63 C62 H621 119.1 no
C62 C63 C64 120.2(3) yes
C62 C63 H631 119.5 no
C64 C63 H631 120.3 no
C63 C64 C65 119.9(3) yes
C63 C64 H641 121.3 no
C65 C64 H641 118.8 no
C64 C65 C66 119.9(2) yes
C64 C65 H651 120.2 no
C66 C65 H651 119.9 no
C61 C66 C65 121.2(2) yes
C61 C66 H661 119.2 no
C65 C66 H661 119.6 no

loop_
_geom_bond_atom_site_label_1
_geom_bond_atom_site_label_2
_geom_bond_distance
_geom_bond_publ_flag
C1 N1 1.469(3) yes
C1 N2 1.451(3) yes
C1 H12 0.988 no
C1 H11 0.975 no
C2 C3 1.381(3) yes
C2 C11 1.434(3) yes
C2 N1 1.402(3) yes
C3 C4 1.411(3) yes
C3 H31 0.932 no
C4 C5 1.354(4) yes
C4 H41 0.933 no
C5 C6 1.418(3) yes
C5 H51 0.935 no
C6 C7 1.411(4) yes
C6 C11 1.426(3) yes
C7 C8 1.365(4) yes
C7 H71 0.938 no
C8 C9 1.405(4) yes
C8 H81 0.938 no
C9 C10 1.373(3) yes
C9 H91 0.956 no
C10 C11 1.420(3) yes
C10 N2 1.433(3) yes
C21 N1 1.453(3) yes
C21 P1 1.865(2) yes
C21 H212 0.984 no
C21 H211 0.979 no
C22 N2 1.476(3) yes
C22 P2 1.864(2) yes
C22 H222 0.981 no
C22 H221 0.993 no
P1 C31 1.831(2) yes
P1 C41 1.827(3) yes
P2 C51 1.841(3) yes
P2 C61 1.837(3) yes
C31 C32 1.398(3) yes
C31 C36 1.392(3) yes
C32 C33 1.382(4) yes
C32 H321 0.947 no
C33 C34 1.382(4) yes
C33 H331 0.934 no
C34 C35 1.370(4) yes
C34 H341 0.929 no
C35 C36 1.391(4) yes
C35 H351 0.920 no
C36 H361 0.935 no
C41 C42 1.391(3) yes
C41 C46 1.397(4) yes
C42 C43 1.388(4) yes
C42 H421 0.960 no
C43 C44 1.373(4) yes
C43 H431 0.949 no
C44 C45 1.374(4) yes
C44 H441 0.944 no
C45 C46 1.386(4) yes
C45 H451 0.919 no
C46 H461 0.921 no
C51 C52 1.390(4) yes
C51 C56 1.390(4) yes
C52 C53 1.390(4) yes
C52 H521 0.934 no
C53 C54 1.373(4) yes
C53 H531 0.930 no
C54 C55 1.375(4) yes
C54 H541 0.947 no
C55 C56 1.390(4) yes
C55 H551 0.941 no
C56 H561 0.947 no
C61 C62 1.395(3) yes
C61 C66 1.397(3) yes
C62 C63 1.385(4) yes
C62 H621 0.968 no
C63 C64 1.379(4) yes
C63 H631 0.956 no
C64 C65 1.384(4) yes
C64 H641 0.944 no
C65 C66 1.386(4) yes
C65 H651 0.934 no
C66 H661 0.934 no

loop_
_cod_related_entry_id
_cod_related_entry_database
_cod_related_entry_code
1 ChemSpider 30659858
